data_9011433
loop_
_publ_author_name
'Hess, H.'
'Keller, P.'

_publ_section_title
;
 Die kristallstruktur von queitit, Pb4Zn2[SO4|SiO4|Si2O7]
;
_journal_name_full 'Zeitschrift fur Kristallographie'
_journal_page_first 287
_journal_page_last 299
_journal_volume 151
_journal_year 1980
_chemical_compound_source 'Tsumeb mine, Namibia'
_chemical_formula_sum 'O15 Pb4 S Si3 Zn2'
_chemical_name_mineral Queitite
_space_group_IT_number 4
_symmetry_space_group_name_Hall 'P 2yb'
_symmetry_space_group_name_H-M 'P 1 21 1'
_cell_angle_alpha 90
_cell_angle_beta 108.16
_cell_angle_gamma 90
_cell_length_a 11.362
_cell_length_b 5.266
_cell_length_c 12.655
_cell_formula_units_Z 2
_cell_volume 719.463
_database_code_amcsd 0010825
_exptl_crystal_density_diffrn 6.074
_cod_original_formula_sum 'Pb4 Zn2 S Si3 O15'
_cod_database_code 9011433

loop_
_space_group_symop_operation_xyz
x,y,z
-x,1/2+y,-z

loop_
_atom_site_label
_atom_site_fract_x
_atom_site_fract_y
_atom_site_fract_z
_atom_site_U_iso_or_equiv
Pb1 0.15080 0.00000 0.21670 0.01317
Pb2 0.18360 0.01530 0.87120 0.01203
Pb3 0.54340 0.04420 0.88670 0.01178
Pb4 0.73240 0.38850 0.43770 0.01608
Zn1 0.91950 0.00880 0.35400 0.00659
Zn2 0.63930 -0.02110 0.61250 0.00773
S 0.85260 -0.00670 0.96750 0.01102
Si1 0.92250 0.01960 0.62450 0.00519
Si2 0.48550 -0.01830 0.34430 0.00608
Si3 0.63840 0.05800 0.18290 0.00507
O1 0.89440 -0.01420 0.09000 0.01013
O2 0.60230 0.07210 0.45270 0.01153
O3 0.34490 0.25910 0.84330 0.01507
O4 0.23590 0.27640 0.07210 0.00456
O5 0.78110 0.23150 0.93170 0.01444
O6 0.95620 -0.03190 0.92140 0.01064
O7 0.52770 0.17910 0.66800 0.00861
O8 0.80740 0.13320 0.66290 0.00861
O9 0.06320 0.21650 0.35260 0.01115
O10 0.35910 0.12280 0.34770 0.01760
O11 0.04990 0.17470 0.68870 0.00697
O12 0.59540 0.23230 0.07080 0.00874
O13 0.76060 0.19060 0.27320 0.00988
O14 0.88520 0.09450 0.49070 0.01127
O15 0.52240 0.09070 0.23570 0.01697

loop_
_cod_related_entry_id
_cod_related_entry_database
_cod_related_entry_code
1 AMCSD 0010825
